data_4334203
loop_
_publ_author_name
'Matthew B. Chambers'
'Stanislav Groysman'
'Dino Villagr\'an'
'Daniel G. Nocera'

_publ_section_title
;
 Iron in a Trigonal Tris(alkoxide) Ligand Environment
;
_journal_name_full 'Inorganic Chemistry'
_journal_page_first 3159
_journal_page_last 3169
_journal_paper_doi 10.1021/ic302634q
_journal_volume 52
_journal_year 2013
_chemical_formula_moiety 'C38 H80 Fe Li O6'
_chemical_formula_sum 'C38 H80 Fe Li O6'
_chemical_formula_weight 695.81
_chemical_name_common Fe(Ditox)3(OH)Li(THF)2
_chemical_name_systematic
; 
 ? 
;
_space_group_IT_number 2
_symmetry_cell_setting triclinic
_symmetry_space_group_name_Hall '-P 1'
_symmetry_space_group_name_H-M 'P -1'
_atom_sites_solution_hydrogens geom
_atom_sites_solution_primary direct
_atom_sites_solution_secondary difmap
_audit_creation_method SHELXL-97
_cell_angle_alpha 87.0350(10)
_cell_angle_beta 70.9680(10)
_cell_angle_gamma 62.7280(10)
_cell_formula_units_Z 2
_cell_length_a 12.1070(5)
_cell_length_b 12.5462(5)
_cell_length_c 16.0073(7)
_cell_measurement_temperature 100(2)
_cell_volume 2029.19(15)
_computing_cell_refinement 'Bruker SAINT'
_computing_data_collection 'Bruker APEX2'
_computing_data_reduction 'Bruker SAINT'
_computing_molecular_graphics 'Bruker SHELXTL'
_computing_publication_material 'Bruker SHELXTL'
_computing_structure_refinement 'SHELXL-97 (Sheldrick, 2008)'
_computing_structure_solution 'SHELXS-97 (Sheldrick, 2008)'
_diffrn_ambient_temperature 100(2)
_diffrn_measured_fraction_theta_full 0.998
_diffrn_measured_fraction_theta_max 0.998
_diffrn_measurement_device_type 'Bruker APEX-II CCD'
_diffrn_measurement_method '\f and \w scans'
_diffrn_radiation_monochromator graphite
_diffrn_radiation_source 'fine-focus sealed tube'
_diffrn_radiation_type MoK\a
_diffrn_radiation_wavelength 0.71073
_diffrn_reflns_av_R_equivalents 0.0532
_diffrn_reflns_av_sigmaI/netI 0.0485
_diffrn_reflns_limit_h_max 15
_diffrn_reflns_limit_h_min -15
_diffrn_reflns_limit_k_max 16
_diffrn_reflns_limit_k_min -16
_diffrn_reflns_limit_l_max 20
_diffrn_reflns_limit_l_min -20
_diffrn_reflns_number 40543
_diffrn_reflns_theta_full 27.56
_diffrn_reflns_theta_max 27.56
_diffrn_reflns_theta_min 1.84
_exptl_absorpt_coefficient_mu 0.411
_exptl_absorpt_correction_T_max 0.9409
_exptl_absorpt_correction_T_min 0.8865
_exptl_absorpt_correction_type empirical
_exptl_absorpt_process_details SADABS
_exptl_crystal_colour yellow
_exptl_crystal_density_diffrn 1.139
_exptl_crystal_description blocks
_exptl_crystal_F_000 770
_exptl_crystal_size_max 0.30
_exptl_crystal_size_mid 0.25
_exptl_crystal_size_min 0.15
_refine_diff_density_max 0.736
_refine_diff_density_min -0.384
_refine_diff_density_rms 0.054
_refine_ls_extinction_method none
_refine_ls_goodness_of_fit_ref 1.016
_refine_ls_hydrogen_treatment mixed
_refine_ls_matrix_type full
_refine_ls_number_parameters 520
_refine_ls_number_reflns 9361
_refine_ls_number_restraints 1
_refine_ls_restrained_S_all 1.026
_refine_ls_R_factor_all 0.0587
_refine_ls_R_factor_gt 0.0402
_refine_ls_shift/su_max 0.001
_refine_ls_shift/su_mean 0.000
_refine_ls_structure_factor_coef Fsqd
_refine_ls_weighting_details 'calc w=1/[\s^2^(Fo^2^)+(0.0400P)^2^+0.9540P] where P=(Fo^2^+2Fc^2^)/3'
_refine_ls_weighting_scheme calc
_refine_ls_wR_factor_gt 0.0905
_refine_ls_wR_factor_ref 0.0998
_reflns_number_gt 7381
_reflns_number_total 9361
_reflns_threshold_expression >2sigma(I)
_cod_data_source_file ic302634q_si_002_07.cif
_cod_data_source_block cmpd_7a_Fe(Ditox)3(OH)Li(THF)2
_cod_database_code 4334203

loop_
_symmetry_equiv_pos_as_xyz
'x, y, z'
'-x, -y, -z'

loop_
_atom_site_label
_atom_site_type_symbol
_atom_site_fract_x
_atom_site_fract_y
_atom_site_fract_z
_atom_site_U_iso_or_equiv
_atom_site_adp_type
_atom_site_occupancy
_atom_site_symmetry_multiplicity
_atom_site_calc_flag
_atom_site_refinement_flags
_atom_site_disorder_assembly
_atom_site_disorder_group
H80 H 0.862(3) 0.489(2) 0.6630(17) 0.043(9) Uiso 1 1 d . . .
Fe1 Fe 0.71881(2) 0.67827(2) 0.742183(16) 0.01482(7) Uani 1 1 d . . .
O1 O 0.78812(11) 0.77561(11) 0.68354(8) 0.0190(3) Uani 1 1 d . A .
O2 O 0.56216(11) 0.71556(11) 0.72648(8) 0.0196(3) Uani 1 1 d . . .
O3 O 0.84264(13) 0.51101(12) 0.70499(10) 0.0215(3) Uani 1 1 d . . .
O4 O 0.84185(13) 0.33901(11) 0.85860(9) 0.0255(3) Uani 1 1 d . . .
O5 O 1.07636(12) 0.37921(11) 0.78080(9) 0.0257(3) Uani 1 1 d . . .
O6 O 0.74467(11) 0.65336(10) 0.85509(8) 0.0161(2) Uani 1 1 d . . .
C1 C 0.81813(19) 0.81811(18) 0.59975(12) 0.0254(4) Uani 1 1 d . . .
C56 C 0.9732(2) 0.7628(2) 0.55923(15) 0.0406(6) Uani 1 1 d D A .
C2 C 0.7529(4) 0.7851(4) 0.5452(2) 0.0353(8) Uani 0.728(3) 1 d P A 1
H2A H 0.7801 0.6985 0.5439 0.053 Uiso 0.728(3) 1 calc PR A 1
H2B H 0.7803 0.8048 0.4843 0.053 Uiso 0.728(3) 1 calc PR A 1
H2C H 0.6566 0.8309 0.5724 0.053 Uiso 0.728(3) 1 calc PR A 1
C8 C 1.0204(3) 0.6248(3) 0.5278(2) 0.0437(9) Uani 0.728(3) 1 d P A 1
H8A H 1.1171 0.5813 0.5032 0.066 Uiso 0.728(3) 1 calc PR A 1
H8B H 0.9839 0.6218 0.4821 0.066 Uiso 0.728(3) 1 calc PR A 1
H8C H 0.9889 0.5870 0.5788 0.066 Uiso 0.728(3) 1 calc PR A 1
C9 C 1.0412(3) 0.7608(3) 0.6185(2) 0.0383(8) Uani 0.728(3) 1 d P A 1
H9A H 1.1356 0.7046 0.5914 0.057 Uiso 0.728(3) 1 calc PR A 1
H9B H 1.0048 0.7345 0.6749 0.057 Uiso 0.728(3) 1 calc PR A 1
H9C H 1.0296 0.8420 0.6297 0.057 Uiso 0.728(3) 1 calc PR A 1
C4 C 0.5999(3) 1.0048(3) 0.6928(2) 0.0404(8) Uani 0.728(3) 1 d P A 1
H4A H 0.6104 0.9780 0.7496 0.061 Uiso 0.728(3) 1 calc PR A 1
H4B H 0.5543 0.9682 0.6742 0.061 Uiso 0.728(3) 1 calc PR A 1
H4C H 0.5479 1.0930 0.6999 0.061 Uiso 0.728(3) 1 calc PR A 1
C3 C 0.7364(4) 0.9663(4) 0.6221(3) 0.0259(8) Uani 0.728(3) 1 d P A 1
C6 C 0.8044(3) 1.0189(3) 0.6605(2) 0.0371(8) Uani 0.728(3) 1 d P A 1
H6A H 0.7455 1.1051 0.6803 0.056 Uiso 0.728(3) 1 calc PR A 1
H6B H 0.8866 1.0082 0.6145 0.056 Uiso 0.728(3) 1 calc PR A 1
H6C H 0.8244 0.9769 0.7111 0.056 Uiso 0.728(3) 1 calc PR A 1
C5 C 0.7140(4) 1.0308(4) 0.5403(3) 0.0458(10) Uani 0.728(3) 1 d P A 1
H5A H 0.6730 1.1182 0.5558 0.069 Uiso 0.728(3) 1 calc PR A 1
H5B H 0.6558 1.0114 0.5208 0.069 Uiso 0.728(3) 1 calc PR A 1
H5C H 0.7991 1.0038 0.4920 0.069 Uiso 0.728(3) 1 calc PR A 1
C10 C 1.0174(5) 0.8127(4) 0.4704(4) 0.0395(12) Uani 0.728(3) 1 d P A 1
H10A H 0.9946 0.8974 0.4827 0.059 Uiso 0.728(3) 1 calc PR A 1
H10B H 0.9722 0.8070 0.4312 0.059 Uiso 0.728(3) 1 calc PR A 1
H10C H 1.1132 0.7653 0.4412 0.059 Uiso 0.728(3) 1 calc PR A 1
C51 C 0.9994(9) 0.8632(9) 0.6203(6) 0.042(2) Uani 0.272(3) 1 d PD A 2
H51A H 0.9489 0.8728 0.6837 0.062 Uiso 0.272(3) 1 calc PR A 2
H51B H 0.9697 0.9422 0.5979 0.062 Uiso 0.272(3) 1 calc PR A 2
H51C H 1.0936 0.8286 0.6119 0.062 Uiso 0.272(3) 1 calc PR A 2
C50 C 1.0558(7) 0.6524(8) 0.6045(7) 0.044(2) Uani 0.272(3) 1 d P A 2
H50A H 1.1486 0.6351 0.5823 0.066 Uiso 0.272(3) 1 calc PR A 2
H50B H 1.0495 0.5810 0.5899 0.066 Uiso 0.272(3) 1 calc PR A 2
H50C H 1.0200 0.6733 0.6692 0.066 Uiso 0.272(3) 1 calc PR A 2
C52 C 0.8364(10) 0.7182(9) 0.5253(5) 0.0328(19) Uani 0.272(3) 1 d P A 2
H52A H 0.9152 0.6417 0.5208 0.049 Uiso 0.272(3) 1 calc PR A 2
H52B H 0.8464 0.7490 0.4672 0.049 Uiso 0.272(3) 1 calc PR A 2
H52C H 0.7584 0.7052 0.5441 0.049 Uiso 0.272(3) 1 calc PR A 2
C55 C 0.6059(8) 0.9411(9) 0.5851(7) 0.049(3) Uani 0.272(3) 1 d P A 2
H55A H 0.6225 0.9053 0.5264 0.074 Uiso 0.272(3) 1 calc PR A 2
H55B H 0.5355 1.0247 0.5962 0.074 Uiso 0.272(3) 1 calc PR A 2
H55C H 0.5788 0.8946 0.6309 0.074 Uiso 0.272(3) 1 calc PR A 2
C54 C 0.7369(10) 0.9388(10) 0.5876(7) 0.028(2) Uani 0.272(3) 1 d P A 2
C53 C 0.6905(10) 1.0211(9) 0.6716(8) 0.041(2) Uani 0.272(3) 1 d P A 2
H53A H 0.6478 0.9907 0.7230 0.062 Uiso 0.272(3) 1 calc PR A 2
H53B H 0.6273 1.1029 0.6663 0.062 Uiso 0.272(3) 1 calc PR A 2
H53C H 0.7666 1.0227 0.6797 0.062 Uiso 0.272(3) 1 calc PR A 2
C57 C 0.7800(11) 0.9970(11) 0.5052(8) 0.042(2) Uani 0.272(3) 1 d P A 2
H57A H 0.8541 1.0090 0.5062 0.062 Uiso 0.272(3) 1 calc PR A 2
H57B H 0.7059 1.0752 0.5053 0.062 Uiso 0.272(3) 1 calc PR A 2
H57C H 0.8077 0.9441 0.4515 0.062 Uiso 0.272(3) 1 calc PR A 2
C58 C 1.0604(13) 0.7643(12) 0.4720(11) 0.041(3) Uani 0.272(3) 1 d P A 2
H58A H 1.0170 0.8411 0.4494 0.061 Uiso 0.272(3) 1 calc PR A 2
H58B H 1.0799 0.6976 0.4310 0.061 Uiso 0.272(3) 1 calc PR A 2
H58C H 1.1428 0.7550 0.4769 0.061 Uiso 0.272(3) 1 calc PR A 2
C11 C 0.45287(17) 0.69274(17) 0.74369(12) 0.0210(4) Uani 1 1 d . . .
C12 C 0.4340(2) 0.6375(2) 0.83221(13) 0.0302(4) Uani 1 1 d . . .
H12A H 0.5194 0.5722 0.8320 0.045 Uiso 1 1 calc R . .
H12B H 0.3720 0.6051 0.8392 0.045 Uiso 1 1 calc R . .
H12C H 0.3988 0.6999 0.8817 0.045 Uiso 1 1 calc R . .
C13 C 0.48881(18) 0.59540(17) 0.66617(13) 0.0251(4) Uani 1 1 d . . .
C14 C 0.5887(2) 0.46992(19) 0.67874(17) 0.0386(5) Uani 1 1 d . . .
H14A H 0.5454 0.4414 0.7312 0.058 Uiso 1 1 calc R . .
H14B H 0.6629 0.4750 0.6871 0.058 Uiso 1 1 calc R . .
H14C H 0.6215 0.4133 0.6260 0.058 Uiso 1 1 calc R . .
C15 C 0.5573(2) 0.6207(2) 0.57363(14) 0.0379(5) Uani 1 1 d . . .
H15A H 0.5803 0.5571 0.5285 0.057 Uiso 1 1 calc R . .
H15B H 0.6378 0.6222 0.5729 0.057 Uiso 1 1 calc R . .
H15C H 0.4973 0.6990 0.5605 0.057 Uiso 1 1 calc R . .
C16 C 0.3708(2) 0.5817(2) 0.66264(15) 0.0336(5) Uani 1 1 d . . .
H16A H 0.4024 0.5128 0.6192 0.050 Uiso 1 1 calc R . .
H16B H 0.3102 0.6554 0.6449 0.050 Uiso 1 1 calc R . .
H16C H 0.3243 0.5679 0.7215 0.050 Uiso 1 1 calc R . .
C17 C 0.32534(17) 0.82057(17) 0.75710(12) 0.0229(4) Uani 1 1 d . . .
C18 C 0.3203(2) 0.87621(19) 0.66991(15) 0.0339(5) Uani 1 1 d . . .
H18A H 0.3037 0.8292 0.6330 0.051 Uiso 1 1 calc R . .
H18B H 0.4050 0.8753 0.6378 0.051 Uiso 1 1 calc R . .
H18C H 0.2492 0.9597 0.6832 0.051 Uiso 1 1 calc R . .
C19 C 0.19315(19) 0.8178(2) 0.80314(15) 0.0361(5) Uani 1 1 d . . .
H19A H 0.1196 0.8989 0.8095 0.054 Uiso 1 1 calc R . .
H19B H 0.1898 0.7908 0.8621 0.054 Uiso 1 1 calc R . .
H19C H 0.1863 0.7618 0.7671 0.054 Uiso 1 1 calc R . .
C20 C 0.32745(19) 0.91124(18) 0.81667(14) 0.0298(4) Uani 1 1 d . . .
H20A H 0.4070 0.9206 0.7882 0.045 Uiso 1 1 calc R . .
H20B H 0.3279 0.8815 0.8745 0.045 Uiso 1 1 calc R . .
H20C H 0.2488 0.9895 0.8253 0.045 Uiso 1 1 calc R . .
C21 C 0.8608(3) 0.27383(19) 0.93424(15) 0.0407(5) Uani 1 1 d . . .
H21A H 0.7874 0.3204 0.9896 0.049 Uiso 1 1 calc R . .
H21B H 0.9449 0.2596 0.9407 0.049 Uiso 1 1 calc R . .
C22 C 0.8639(3) 0.1551(2) 0.91643(17) 0.0623(9) Uani 1 1 d . . .
H22A H 0.9475 0.0864 0.9178 0.075 Uiso 1 1 calc R . .
H22B H 0.7890 0.1492 0.9617 0.075 Uiso 1 1 calc R . .
C23 C 0.8535(3) 0.1541(2) 0.8260(2) 0.0535(7) Uani 1 1 d . . .
H23A H 0.7975 0.1173 0.8236 0.064 Uiso 1 1 calc R . .
H23B H 0.9418 0.1093 0.7800 0.064 Uiso 1 1 calc R . .
C24 C 0.7902(2) 0.28635(19) 0.81398(16) 0.0360(5) Uani 1 1 d . . .
H24A H 0.8139 0.2976 0.7501 0.043 Uiso 1 1 calc R . .
H24B H 0.6928 0.3233 0.8409 0.043 Uiso 1 1 calc R . .
C25 C 1.1261(2) 0.25899(18) 0.73987(16) 0.0363(5) Uani 1 1 d . . .
H25A H 1.0854 0.2611 0.6948 0.044 Uiso 1 1 calc R . .
H25B H 1.1065 0.2074 0.7851 0.044 Uiso 1 1 calc R . .
C26 C 1.27378(19) 0.21146(19) 0.69658(15) 0.0336(5) Uani 1 1 d . . .
H26A H 1.3202 0.1762 0.7397 0.040 Uiso 1 1 calc R . .
H26B H 1.3105 0.1498 0.6454 0.040 Uiso 1 1 calc R . .
C27 C 1.2840(2) 0.3233(2) 0.66691(16) 0.0428(6) Uani 1 1 d . . .
H27A H 1.2769 0.3364 0.6069 0.051 Uiso 1 1 calc R . .
H27B H 1.3687 0.3176 0.6658 0.051 Uiso 1 1 calc R . .
C28 C 1.1682(2) 0.4237(2) 0.73609(15) 0.0378(5) Uani 1 1 d . . .
H28A H 1.1987 0.4467 0.7792 0.045 Uiso 1 1 calc R . .
H28B H 1.1255 0.4956 0.7073 0.045 Uiso 1 1 calc R . .
C29 C 0.69344(16) 0.72967(15) 0.93653(11) 0.0165(3) Uani 1 1 d . . .
C30 C 0.56212(17) 0.83853(16) 0.93920(12) 0.0217(4) Uani 1 1 d . . .
H30A H 0.5747 0.8737 0.8829 0.033 Uiso 1 1 calc R . .
H30B H 0.5330 0.8992 0.9884 0.033 Uiso 1 1 calc R . .
H30C H 0.4950 0.8120 0.9479 0.033 Uiso 1 1 calc R . .
C31 C 0.79734(17) 0.77569(15) 0.93472(12) 0.0192(4) Uani 1 1 d . . .
C32 C 0.94115(17) 0.67528(17) 0.89546(13) 0.0247(4) Uani 1 1 d . . .
H32A H 1.0014 0.7067 0.8965 0.037 Uiso 1 1 calc R . .
H32B H 0.9592 0.6480 0.8339 0.037 Uiso 1 1 calc R . .
H32C H 0.9543 0.6072 0.9309 0.037 Uiso 1 1 calc R . .
C33 C 0.78692(19) 0.87540(16) 0.87231(13) 0.0240(4) Uani 1 1 d . . .
H33A H 0.7029 0.9484 0.8991 0.036 Uiso 1 1 calc R . .
H33B H 0.7910 0.8475 0.8148 0.036 Uiso 1 1 calc R . .
H33C H 0.8603 0.8935 0.8635 0.036 Uiso 1 1 calc R . .
C34 C 0.7775(2) 0.83171(18) 1.02526(13) 0.0267(4) Uani 1 1 d . . .
H34A H 0.7965 0.7690 1.0653 0.040 Uiso 1 1 calc R . .
H34B H 0.6859 0.8950 1.0514 0.040 Uiso 1 1 calc R . .
H34C H 0.8375 0.8667 1.0167 0.040 Uiso 1 1 calc R . .
C35 C 0.66157(17) 0.65527(16) 1.01705(12) 0.0202(4) Uani 1 1 d . . .
C36 C 0.5692(2) 0.73473(19) 1.10698(12) 0.0298(4) Uani 1 1 d . . .
H36A H 0.5527 0.6837 1.1527 0.045 Uiso 1 1 calc R . .
H36B H 0.4852 0.7942 1.1010 0.045 Uiso 1 1 calc R . .
H36C H 0.6111 0.7766 1.1241 0.045 Uiso 1 1 calc R . .
C37 C 0.58790(18) 0.59242(17) 0.99672(12) 0.0221(4) Uani 1 1 d . . .
H37A H 0.6431 0.5380 0.9412 0.033 Uiso 1 1 calc R . .
H37B H 0.5047 0.6534 0.9905 0.033 Uiso 1 1 calc R . .
H37C H 0.5691 0.5460 1.0455 0.033 Uiso 1 1 calc R . .
C38 C 0.78610(19) 0.55566(17) 1.03143(13) 0.0257(4) Uani 1 1 d . . .
H38A H 0.7616 0.5052 1.0746 0.038 Uiso 1 1 calc R . .
H38B H 0.8283 0.5925 1.0541 0.038 Uiso 1 1 calc R . .
H38C H 0.8478 0.5058 0.9748 0.038 Uiso 1 1 calc R . .
Li1 Li 0.8777(3) 0.4775(3) 0.8118(2) 0.0235(6) Uani 1 1 d . . .

loop_
_atom_site_aniso_label
_atom_site_aniso_U_11
_atom_site_aniso_U_22
_atom_site_aniso_U_33
_atom_site_aniso_U_23
_atom_site_aniso_U_13
_atom_site_aniso_U_12
Fe1 0.01514(12) 0.01466(13) 0.01537(13) 0.00187(9) -0.00517(9) -0.00758(10)
O1 0.0209(6) 0.0221(6) 0.0174(6) 0.0055(5) -0.0068(5) -0.0131(5)
O2 0.0186(6) 0.0215(6) 0.0244(7) 0.0034(5) -0.0097(5) -0.0125(5)
O3 0.0234(7) 0.0174(7) 0.0191(8) -0.0014(6) -0.0051(6) -0.0069(5)
O4 0.0291(7) 0.0188(7) 0.0276(7) 0.0053(5) -0.0086(6) -0.0115(6)
O5 0.0215(6) 0.0209(7) 0.0317(8) -0.0011(6) -0.0054(6) -0.0096(5)
O6 0.0191(6) 0.0138(6) 0.0150(6) -0.0002(5) -0.0054(5) -0.0074(5)
C1 0.0341(10) 0.0354(11) 0.0214(10) 0.0135(8) -0.0148(8) -0.0256(9)
C56 0.0286(11) 0.0337(12) 0.0383(13) 0.0129(10) 0.0055(9) -0.0095(10)
C2 0.048(2) 0.061(2) 0.0209(16) 0.0143(15) -0.0174(15) -0.042(2)
C8 0.0402(17) 0.0316(17) 0.0366(18) -0.0047(14) 0.0124(14) -0.0146(14)
C9 0.0232(14) 0.048(2) 0.0457(19) 0.0155(16) -0.0143(13) -0.0174(14)
C4 0.0292(16) 0.0320(17) 0.0395(18) 0.0122(14) -0.0048(13) -0.0030(13)
C3 0.0300(17) 0.021(2) 0.020(2) 0.0073(18) -0.0057(19) -0.0084(16)
C6 0.058(2) 0.0282(16) 0.0322(17) 0.0070(13) -0.0133(15) -0.0277(15)
C5 0.051(2) 0.048(3) 0.039(2) 0.025(2) -0.0209(19) -0.022(2)
C10 0.036(3) 0.048(3) 0.033(2) 0.010(3) -0.001(2) -0.027(2)
C51 0.046(5) 0.063(7) 0.044(5) 0.025(5) -0.029(4) -0.042(5)
C50 0.016(3) 0.038(5) 0.069(6) 0.023(4) -0.011(4) -0.009(3)
C52 0.039(5) 0.050(6) 0.026(4) 0.011(4) -0.013(4) -0.034(5)
C55 0.028(4) 0.064(6) 0.057(6) 0.028(5) -0.021(4) -0.020(4)
C54 0.025(4) 0.030(5) 0.012(5) -0.003(4) 0.007(4) -0.007(4)
C53 0.046(6) 0.024(5) 0.041(6) 0.013(4) -0.017(5) -0.006(4)
C57 0.052(6) 0.038(6) 0.037(6) 0.028(5) -0.025(5) -0.019(5)
C58 0.044(8) 0.045(8) 0.038(6) 0.010(7) -0.007(6) -0.030(7)
C11 0.0215(8) 0.0267(10) 0.0224(9) 0.0053(8) -0.0097(7) -0.0161(8)
C12 0.0401(11) 0.0405(12) 0.0271(11) 0.0142(9) -0.0182(9) -0.0290(10)
C13 0.0267(9) 0.0282(10) 0.0273(10) 0.0002(8) -0.0109(8) -0.0170(8)
C14 0.0410(12) 0.0276(11) 0.0552(15) -0.0006(10) -0.0219(11) -0.0183(10)
C15 0.0435(12) 0.0479(14) 0.0272(11) -0.0046(10) -0.0054(10) -0.0288(11)
C16 0.0369(11) 0.0411(12) 0.0359(12) 0.0000(10) -0.0154(9) -0.0263(10)
C17 0.0192(8) 0.0271(10) 0.0249(10) 0.0021(8) -0.0089(7) -0.0117(8)
C18 0.0355(11) 0.0330(12) 0.0394(13) 0.0110(10) -0.0229(10) -0.0149(10)
C19 0.0218(9) 0.0432(13) 0.0424(13) -0.0019(10) -0.0069(9) -0.0165(9)
C20 0.0248(9) 0.0278(11) 0.0359(12) -0.0024(9) -0.0112(9) -0.0103(8)
C21 0.0541(14) 0.0276(11) 0.0315(12) 0.0114(9) -0.0109(11) -0.0152(11)
C22 0.104(2) 0.0223(12) 0.0400(15) 0.0061(11) -0.0065(15) -0.0251(14)
C23 0.0635(17) 0.0322(13) 0.077(2) 0.0107(13) -0.0323(15) -0.0268(13)
C24 0.0354(11) 0.0292(11) 0.0525(14) 0.0097(10) -0.0198(10) -0.0197(10)
C25 0.0267(10) 0.0220(10) 0.0520(14) -0.0045(10) -0.0060(10) -0.0089(9)
C26 0.0249(10) 0.0306(11) 0.0387(12) -0.0015(9) -0.0077(9) -0.0092(9)
C27 0.0400(12) 0.0384(13) 0.0400(13) -0.0045(10) 0.0044(10) -0.0213(11)
C28 0.0369(12) 0.0346(12) 0.0378(13) -0.0017(10) 0.0016(10) -0.0224(10)
C29 0.0192(8) 0.0147(8) 0.0154(8) 0.0000(7) -0.0062(7) -0.0073(7)
C30 0.0214(8) 0.0173(9) 0.0244(10) -0.0003(7) -0.0087(7) -0.0066(7)
C31 0.0230(8) 0.0165(8) 0.0219(9) 0.0023(7) -0.0108(7) -0.0102(7)
C32 0.0214(9) 0.0235(10) 0.0317(11) 0.0036(8) -0.0099(8) -0.0119(8)
C33 0.0314(10) 0.0188(9) 0.0277(10) 0.0047(8) -0.0123(8) -0.0152(8)
C34 0.0346(10) 0.0284(10) 0.0251(10) 0.0011(8) -0.0141(8) -0.0182(9)
C35 0.0216(8) 0.0222(9) 0.0175(9) 0.0029(7) -0.0060(7) -0.0112(8)
C36 0.0333(10) 0.0368(12) 0.0190(10) 0.0008(8) -0.0052(8) -0.0184(9)
C37 0.0235(9) 0.0245(10) 0.0202(9) 0.0048(8) -0.0063(7) -0.0138(8)
C38 0.0308(10) 0.0253(10) 0.0268(10) 0.0105(8) -0.0159(8) -0.0145(8)
Li1 0.0240(15) 0.0199(15) 0.0258(17) 0.0016(13) -0.0079(13) -0.0099(13)

loop_
_atom_type_symbol
_atom_type_description
_atom_type_scat_dispersion_real
_atom_type_scat_dispersion_imag
_atom_type_scat_source
C C 0.0033 0.0016 'International Tables Vol C Tables 4.2.6.8 and 6.1.1.4'
H H 0.0000 0.0000 'International Tables Vol C Tables 4.2.6.8 and 6.1.1.4'
O O 0.0106 0.0060 'International Tables Vol C Tables 4.2.6.8 and 6.1.1.4'
Li Li -0.0003 0.0001 'International Tables Vol C Tables 4.2.6.8 and 6.1.1.4'
Fe Fe 0.3463 0.8444 'International Tables Vol C Tables 4.2.6.8 and 6.1.1.4'

loop_
_geom_angle_atom_site_label_1
_geom_angle_atom_site_label_2
_geom_angle_atom_site_label_3
_geom_angle
O2 Fe1 O1 110.69(5)
O2 Fe1 O3 111.23(6)
O1 Fe1 O3 111.15(6)
O2 Fe1 O6 123.66(5)
O1 Fe1 O6 110.43(5)
O3 Fe1 O6 87.35(6)
O2 Fe1 Li1 129.53(7)
O1 Fe1 Li1 118.70(7)
O3 Fe1 Li1 41.37(8)
O6 Fe1 Li1 46.00(7)
C1 O1 Fe1 141.44(11)
C11 O2 Fe1 148.61(11)
Li1 O3 Fe1 96.16(11)
Li1 O3 H80 144(2)
Fe1 O3 H80 120(2)
C24 O4 C21 107.24(15)
C24 O4 Li1 121.05(15)
C21 O4 Li1 131.70(16)
C28 O5 C25 108.53(15)
C28 O5 Li1 123.69(15)
C25 O5 Li1 112.05(14)
C29 O6 Fe1 134.36(10)
C29 O6 Li1 134.48(13)
Fe1 O6 Li1 91.14(10)
O1 C1 C54 120.4(4)
O1 C1 C2 107.43(16)
C54 C1 C2 84.1(5)
O1 C1 C56 107.15(15)
C54 C1 C56 119.7(4)
C2 C1 C56 115.9(2)
O1 C1 C3 104.32(19)
C54 C1 C3 23.5(4)
C2 C1 C3 105.8(2)
C56 C1 C3 115.36(19)
O1 C1 C52 106.6(3)
C54 C1 C52 111.8(5)
C2 C1 C52 33.6(3)
C56 C1 C52 85.2(3)
C3 C1 C52 135.2(4)
C9 C56 C58 104.0(6)
C9 C56 C10 113.1(3)
C58 C56 C10 22.6(5)
C9 C56 C1 117.2(2)
C58 C56 C1 131.7(6)
C10 C56 C1 111.7(2)
C9 C56 C50 50.9(4)
C58 C56 C50 108.8(6)
C10 C56 C50 131.0(4)
C1 C56 C50 116.2(3)
C9 C56 C8 106.8(2)
C58 C56 C8 86.7(6)
C10 C56 C8 103.1(3)
C1 C56 C8 103.18(19)
C50 C56 C8 57.1(4)
C9 C56 C51 38.7(3)
C58 C56 C51 96.3(7)
C10 C56 C51 91.4(4)
C1 C56 C51 100.5(3)
C50 C56 C51 89.5(5)
C8 C56 C51 145.1(4)
C1 C2 H2A 109.5
C1 C2 H2B 109.5
C1 C2 H2C 109.5
C56 C8 H8A 109.5
C56 C8 H8B 109.5
C56 C8 H8C 109.5
C56 C9 H9A 109.5
C56 C9 H9B 109.5
C56 C9 H9C 109.5
C4 C3 C6 105.7(4)
C4 C3 C5 107.2(3)
C6 C3 C5 107.1(3)
C4 C3 C1 110.1(3)
C6 C3 C1 113.3(3)
C5 C3 C1 112.9(3)
C56 C10 H10A 109.5
C56 C10 H10B 109.5
C56 C10 H10C 109.5
C56 C51 H51A 109.5
C56 C51 H51B 109.5
H51A C51 H51B 109.5
C56 C51 H51C 109.5
H51A C51 H51C 109.5
H51B C51 H51C 109.5
C56 C50 H50A 109.5
C56 C50 H50B 109.5
H50A C50 H50B 109.5
C56 C50 H50C 109.5
H50A C50 H50C 109.5
H50B C50 H50C 109.5
C1 C52 H52A 109.5
C1 C52 H52B 109.5
H52A C52 H52B 109.5
C1 C52 H52C 109.5
H52A C52 H52C 109.5
H52B C52 H52C 109.5
C54 C55 H55A 109.5
C54 C55 H55B 109.5
H55A C55 H55B 109.5
C54 C55 H55C 109.5
H55A C55 H55C 109.5
H55B C55 H55C 109.5
C1 C54 C53 108.9(8)
C1 C54 C57 122.2(8)
C53 C54 C57 110.2(10)
C1 C54 C55 105.6(8)
C53 C54 C55 103.9(8)
C57 C54 C55 104.4(9)
C54 C53 H53A 109.5
C54 C53 H53B 109.5
H53A C53 H53B 109.5
C54 C53 H53C 109.5
H53A C53 H53C 109.5
H53B C53 H53C 109.5
C54 C57 H57A 109.5
C54 C57 H57B 109.5
H57A C57 H57B 109.5
C54 C57 H57C 109.5
H57A C57 H57C 109.5
H57B C57 H57C 109.5
C56 C58 H58A 109.5
C56 C58 H58B 109.5
H58A C58 H58B 109.5
C56 C58 H58C 109.5
H58A C58 H58C 109.5
H58B C58 H58C 109.5
O2 C11 C12 108.09(14)
O2 C11 C13 107.81(14)
C12 C11 C13 108.36(15)
O2 C11 C17 106.98(14)
C12 C11 C17 107.81(15)
C13 C11 C17 117.48(14)
C11 C12 H12A 109.5
C11 C12 H12B 109.5
H12A C12 H12B 109.5
C11 C12 H12C 109.5
H12A C12 H12C 109.5
H12B C12 H12C 109.5
C16 C13 C14 105.91(16)
C16 C13 C15 108.27(16)
C14 C13 C15 105.26(17)
C16 C13 C11 114.38(16)
C14 C13 C11 109.95(16)
C15 C13 C11 112.47(15)
C13 C14 H14A 109.5
C13 C14 H14B 109.5
H14A C14 H14B 109.5
C13 C14 H14C 109.5
H14A C14 H14C 109.5
H14B C14 H14C 109.5
C13 C15 H15A 109.5
C13 C15 H15B 109.5
H15A C15 H15B 109.5
C13 C15 H15C 109.5
H15A C15 H15C 109.5
H15B C15 H15C 109.5
C13 C16 H16A 109.5
C13 C16 H16B 109.5
H16A C16 H16B 109.5
C13 C16 H16C 109.5
H16A C16 H16C 109.5
H16B C16 H16C 109.5
C18 C17 C20 105.75(16)
C18 C17 C19 107.80(16)
C20 C17 C19 106.23(16)
C18 C17 C11 113.19(15)
C20 C17 C11 109.45(14)
C19 C17 C11 113.89(16)
C17 C18 H18A 109.5
C17 C18 H18B 109.5
H18A C18 H18B 109.5
C17 C18 H18C 109.5
H18A C18 H18C 109.5
H18B C18 H18C 109.5
C17 C19 H19A 109.5
C17 C19 H19B 109.5
H19A C19 H19B 109.5
C17 C19 H19C 109.5
H19A C19 H19C 109.5
H19B C19 H19C 109.5
C17 C20 H20A 109.5
C17 C20 H20B 109.5
H20A C20 H20B 109.5
C17 C20 H20C 109.5
H20A C20 H20C 109.5
H20B C20 H20C 109.5
O4 C21 C22 106.54(19)
O4 C21 H21A 110.4
C22 C21 H21A 110.4
O4 C21 H21B 110.4
C22 C21 H21B 110.4
H21A C21 H21B 108.6
C23 C22 C21 105.87(19)
C23 C22 H22A 110.6
C21 C22 H22A 110.6
C23 C22 H22B 110.6
C21 C22 H22B 110.6
H22A C22 H22B 108.7
C22 C23 C24 103.0(2)
C22 C23 H23A 111.2
C24 C23 H23A 111.2
C22 C23 H23B 111.2
C24 C23 H23B 111.2
H23A C23 H23B 109.1
O4 C24 C23 105.01(18)
O4 C24 H24A 110.7
C23 C24 H24A 110.7
O4 C24 H24B 110.7
C23 C24 H24B 110.7
H24A C24 H24B 108.8
O5 C25 C26 105.55(16)
O5 C25 H25A 110.6
C26 C25 H25A 110.6
O5 C25 H25B 110.6
C26 C25 H25B 110.6
H25A C25 H25B 108.8
C27 C26 C25 102.40(17)
C27 C26 H26A 111.3
C25 C26 H26A 111.3
C27 C26 H26B 111.3
C25 C26 H26B 111.3
H26A C26 H26B 109.2
C26 C27 C28 103.98(17)
C26 C27 H27A 111.0
C28 C27 H27A 111.0
C26 C27 H27B 111.0
C28 C27 H27B 111.0
H27A C27 H27B 109.0
O5 C28 C27 107.39(17)
O5 C28 H28A 110.2
C27 C28 H28A 110.2
O5 C28 H28B 110.2
C27 C28 H28B 110.2
H28A C28 H28B 108.5
O6 C29 C30 107.76(13)
O6 C29 C31 107.79(13)
C30 C29 C31 109.33(14)
O6 C29 C35 107.69(13)
C30 C29 C35 107.79(13)
C31 C29 C35 116.19(14)
C29 C30 H30A 109.5
C29 C30 H30B 109.5
H30A C30 H30B 109.5
C29 C30 H30C 109.5
H30A C30 H30C 109.5
H30B C30 H30C 109.5
C32 C31 C34 108.67(15)
C32 C31 C33 104.95(15)
C34 C31 C33 105.60(14)
C32 C31 C29 112.05(14)
C34 C31 C29 115.02(14)
C33 C31 C29 109.88(14)
C31 C32 H32A 109.5
C31 C32 H32B 109.5
H32A C32 H32B 109.5
C31 C32 H32C 109.5
H32A C32 H32C 109.5
H32B C32 H32C 109.5
C31 C33 H33A 109.5
C31 C33 H33B 109.5
H33A C33 H33B 109.5
C31 C33 H33C 109.5
H33A C33 H33C 109.5
H33B C33 H33C 109.5
C31 C34 H34A 109.5
C31 C34 H34B 109.5
H34A C34 H34B 109.5
C31 C34 H34C 109.5
H34A C34 H34C 109.5
H34B C34 H34C 109.5
C38 C35 C37 106.76(15)
C38 C35 C36 107.86(15)
C37 C35 C36 105.44(14)
C38 C35 C29 113.19(14)
C37 C35 C29 109.16(14)
C36 C35 C29 113.92(14)
C35 C36 H36A 109.5
C35 C36 H36B 109.5
H36A C36 H36B 109.5
C35 C36 H36C 109.5
H36A C36 H36C 109.5
H36B C36 H36C 109.5
C35 C37 H37A 109.5
C35 C37 H37B 109.5
H37A C37 H37B 109.5
C35 C37 H37C 109.5
H37A C37 H37C 109.5
H37B C37 H37C 109.5
C35 C38 H38A 109.5
C35 C38 H38B 109.5
H38A C38 H38B 109.5
C35 C38 H38C 109.5
H38A C38 H38C 109.5
H38B C38 H38C 109.5
O3 Li1 O4 109.43(16)
O3 Li1 O5 107.79(16)
O4 Li1 O5 94.03(14)
O3 Li1 O6 85.32(13)
O4 Li1 O6 122.97(16)
O5 Li1 O6 134.64(16)
O3 Li1 Fe1 42.47(8)
O4 Li1 Fe1 127.22(14)
O5 Li1 Fe1 132.59(14)
O6 Li1 Fe1 42.86(7)

loop_
_geom_bond_atom_site_label_1
_geom_bond_atom_site_label_2
_geom_bond_distance
Fe1 O2 1.8343(11)
Fe1 O1 1.8395(11)
Fe1 O3 1.9156(14)
Fe1 O6 1.9191(12)
Fe1 Li1 2.821(3)
O1 C1 1.415(2)
O2 C11 1.4178(19)
O3 Li1 1.875(4)
O3 H80 0.66(3)
O4 C24 1.434(2)
O4 C21 1.447(2)
O4 Li1 2.028(3)
O5 C28 1.438(2)
O5 C25 1.442(2)
O5 Li1 2.029(3)
O6 C29 1.435(2)
O6 Li1 2.029(3)
C1 C54 1.423(12)
C1 C2 1.532(3)
C1 C56 1.576(3)
C1 C3 1.648(5)
C1 C52 1.663(9)
C56 C9 1.438(4)
C56 C58 1.455(16)
C56 C10 1.556(6)
C56 C50 1.595(8)
C56 C8 1.604(4)
C56 C51 1.827(8)
C2 H2A 0.9800
C2 H2B 0.9800
C2 H2C 0.9800
C8 H8A 0.9800
C8 H8B 0.9800
C8 H8C 0.9800
C9 H9A 0.9800
C9 H9B 0.9800
C9 H9C 0.9800
C4 C3 1.533(5)
C4 H4A 0.9800
C4 H4B 0.9800
C4 H4C 0.9800
C3 C6 1.536(5)
C3 C5 1.537(5)
C6 H6A 0.9800
C6 H6B 0.9800
C6 H6C 0.9800
C5 H5A 0.9800
C5 H5B 0.9800
C5 H5C 0.9800
C10 H10A 0.9800
C10 H10B 0.9800
C10 H10C 0.9800
C51 H51A 0.9800
C51 H51B 0.9800
C51 H51C 0.9800
C50 H50A 0.9800
C50 H50B 0.9800
C50 H50C 0.9800
C52 H52A 0.9800
C52 H52B 0.9800
C52 H52C 0.9800
C55 C54 1.587(13)
C55 H55A 0.9800
C55 H55B 0.9800
C55 H55C 0.9800
C54 C53 1.520(12)
C54 C57 1.532(14)
C53 H53A 0.9800
C53 H53B 0.9800
C53 H53C 0.9800
C57 H57A 0.9800
C57 H57B 0.9800
C57 H57C 0.9800
C58 H58A 0.9800
C58 H58B 0.9800
C58 H58C 0.9800
C11 C12 1.541(3)
C11 C13 1.593(3)
C11 C17 1.598(3)
C12 H12A 0.9800
C12 H12B 0.9800
C12 H12C 0.9800
C13 C16 1.535(2)
C13 C14 1.537(3)
C13 C15 1.541(3)
C14 H14A 0.9800
C14 H14B 0.9800
C14 H14C 0.9800
C15 H15A 0.9800
C15 H15B 0.9800
C15 H15C 0.9800
C16 H16A 0.9800
C16 H16B 0.9800
C16 H16C 0.9800
C17 C18 1.534(3)
C17 C20 1.536(3)
C17 C19 1.545(2)
C18 H18A 0.9800
C18 H18B 0.9800
C18 H18C 0.9800
C19 H19A 0.9800
C19 H19B 0.9800
C19 H19C 0.9800
C20 H20A 0.9800
C20 H20B 0.9800
C20 H20C 0.9800
C21 C22 1.513(3)
C21 H21A 0.9900
C21 H21B 0.9900
C22 C23 1.494(4)
C22 H22A 0.9900
C22 H22B 0.9900
C23 C24 1.509(3)
C23 H23A 0.9900
C23 H23B 0.9900
C24 H24A 0.9900
C24 H24B 0.9900
C25 C26 1.514(3)
C25 H25A 0.9900
C25 H25B 0.9900
C26 C27 1.503(3)
C26 H26A 0.9900
C26 H26B 0.9900
C27 C28 1.514(3)
C27 H27A 0.9900
C27 H27B 0.9900
C28 H28A 0.9900
C28 H28B 0.9900
C29 C30 1.538(2)
C29 C31 1.599(2)
C29 C35 1.601(2)
C30 H30A 0.9800
C30 H30B 0.9800
C30 H30C 0.9800
C31 C32 1.540(2)
C31 C34 1.541(2)
C31 C33 1.545(2)
C32 H32A 0.9800
C32 H32B 0.9800
C32 H32C 0.9800
C33 H33A 0.9800
C33 H33B 0.9800
C33 H33C 0.9800
C34 H34A 0.9800
C34 H34B 0.9800
C34 H34C 0.9800
C35 C38 1.536(2)
C35 C37 1.544(2)
C35 C36 1.547(3)
C36 H36A 0.9800
C36 H36B 0.9800
C36 H36C 0.9800
C37 H37A 0.9800
C37 H37B 0.9800
C37 H37C 0.9800
C38 H38A 0.9800
C38 H38B 0.9800
C38 H38C 0.9800
